data_1543072
loop_
_publ_author_name
'Delgado, I. Hern\'andez'
'Pascal, S.'
'Wallabregue, A.'
'Duwald, R.'
'Besnard, C.'
'Gu\'en\'ee, L.'
'Nan\,coz, C.'
'Vauthey, E.'
'Tovar, R. C.'
'Lunkley, J. L.'
'Muller, G.'
'Lacour, J.'

_publ_section_title
;
 Functionalized cationic [4]helicenes with unique tuning of absorption,
 fluorescence and chiroptical properties up to the far-red range
;
_journal_issue 7
_journal_name_full 'Chem. Sci.'
_journal_page_first 4685
_journal_paper_doi 10.1039/C6SC00614K
_journal_volume 7
_journal_year 2016
_chemical_formula_moiety 'C32 H38 N3 O3, 0.5(C7 H8), B F4'
_chemical_formula_sum 'C35.5 H42 B F4 N3 O3'
_chemical_formula_weight 645.53
_space_group_crystal_system triclinic
_space_group_IT_number 2
_space_group_name_Hall '-P 1'
_space_group_name_H-M_alt 'P -1'
_symmetry_space_group_name_Hall '-P 1'
_symmetry_space_group_name_H-M 'P -1'
_atom_sites_solution_hydrogens geom
_atom_sites_solution_primary direct
_audit_creation_date 2015-09-03
_audit_creation_method
;
Olex2 1.2
(compiled 2015.01.26 svn.r3150 for OlexSys, GUI svn.r4998)
;
_audit_update_record
;
2015-12-21 deposited with the CCDC.
2016-04-08 downloaded from the CCDC.
;
_cell_angle_alpha 115.683(3)
_cell_angle_beta 92.594(3)
_cell_angle_gamma 112.243(3)
_cell_formula_units_Z 2
_cell_length_a 11.0563(3)
_cell_length_b 13.2880(4)
_cell_length_c 14.0408(5)
_cell_measurement_reflns_used 12382
_cell_measurement_temperature 180.00(14)
_cell_measurement_theta_max 73.2210
_cell_measurement_theta_min 4.0740
_cell_volume 1665.64(12)
_computing_cell_refinement
;
CrysAlisPro, Agilent Technologies,
Version 1.171.37.35 (release 13-08-2014 CrysAlis171 .NET)
(compiled Aug 13 2014,18:06:01)
;
_computing_data_collection
;
CrysAlisPro, Agilent Technologies,
Version 1.171.37.35 (release 13-08-2014 CrysAlis171 .NET)
(compiled Aug 13 2014,18:06:01)
;
_computing_data_reduction
;
CrysAlisPro, Agilent Technologies,
Version 1.171.37.35 (release 13-08-2014 CrysAlis171 .NET)
(compiled Aug 13 2014,18:06:01)
;
_computing_molecular_graphics 'Olex2 (Dolomanov et al., 2009)'
_computing_publication_material 'Olex2 (Dolomanov et al., 2009)'
_computing_structure_refinement 'ShelXL (Sheldrick, 2008)'
_computing_structure_solution 'SIR2004 (Burla et al., 2007)'
_diffrn_ambient_environment N~2~
_diffrn_ambient_temperature 180.00(14)
_diffrn_detector 'CCD plate'
_diffrn_detector_area_resol_mean 10.4679
_diffrn_detector_type Atlas
_diffrn_measured_fraction_theta_full 0.998
_diffrn_measured_fraction_theta_max 0.986
_diffrn_measurement_details
;
  1 omega  -34.00   -7.00   1.0000    1.0000
omega____ theta____ kappa____ phi______ frames
    -      -38.9365  -57.0000  -60.0000 27

  2 omega  -49.00   39.00   1.0000    1.0000
omega____ theta____ kappa____ phi______ frames
    -      -38.9365   38.0000   90.0000 88

  3 omega    5.00   30.00   1.0000    1.0000
omega____ theta____ kappa____ phi______ frames
    -       44.0000   88.0000   28.3284 25

  4 omega   19.00   44.00   1.0000    1.0000
omega____ theta____ kappa____ phi______ frames
    -       56.0000   80.0000   29.3821 25

  5 omega   32.00   58.00   1.0000    1.0000
omega____ theta____ kappa____ phi______ frames
    -       68.0000   77.0000   43.2387 26

  6 omega   32.00   71.00   1.0000    1.0000
omega____ theta____ kappa____ phi______ frames
    -       68.0000   76.0000   68.2808 39

  7 omega   95.00  151.00   1.0000    1.0000
omega____ theta____ kappa____ phi______ frames
    -       68.0000   77.0000   43.2387 56

  8 omega  124.00  149.00   1.0000    1.0000
omega____ theta____ kappa____ phi______ frames
    -       68.0000   76.0000   68.2808 25

  9 omega  109.00  135.00   1.0000    1.0000
omega____ theta____ kappa____ phi______ frames
    -       60.0000   76.0000  133.2011 26

 10 omega  117.00  178.00   1.0000    2.0000
omega____ theta____ kappa____ phi______ frames
    -      109.7499   77.0000   60.0000 61

 11 omega  148.00  178.00   1.0000    2.0000
omega____ theta____ kappa____ phi______ frames
    -      109.7499   77.0000    0.0000 30

 12 omega  123.00  148.00   1.0000    1.0000
omega____ theta____ kappa____ phi______ frames
    -       72.0000   75.0000 -102.9079 25

 13 omega  113.00  139.00   1.0000    2.0000
omega____ theta____ kappa____ phi______ frames
    -      109.7499   77.0000  -60.0000 26

 14 omega  111.00  178.00   1.0000    2.0000
omega____ theta____ kappa____ phi______ frames
    -      109.7499   77.0000 -150.0000 67

 15 omega   91.00  120.00   1.0000    1.0000
omega____ theta____ kappa____ phi______ frames
    -       64.0000   75.0000  -41.2268 29

 16 omega   74.00  100.00   1.0000    2.0000
omega____ theta____ kappa____ phi______ frames
    -      109.7499   77.0000  -60.0000 26

 17 omega   79.00  106.00   1.0000    2.0000
omega____ theta____ kappa____ phi______ frames
    -      109.7499   61.0000  -60.0000 27

 18 omega   77.00  134.00   1.0000    2.0000
omega____ theta____ kappa____ phi______ frames
    -      109.7499   61.0000  -30.0000 57

 19 omega   80.00  107.00   1.0000    2.0000
omega____ theta____ kappa____ phi______ frames
    -      109.7499   61.0000 -120.0000 27

 20 omega   75.00  100.00   1.0000    2.0000
omega____ theta____ kappa____ phi______ frames
    -      109.7499   77.0000 -150.0000 25

 21 omega   74.00  149.00   1.0000    2.0000
omega____ theta____ kappa____ phi______ frames
    -      109.7499   77.0000 -120.0000 75

 22 omega   77.00  103.00   1.0000    2.0000
omega____ theta____ kappa____ phi______ frames
    -      109.7499   61.0000    0.0000 26

 23 omega   75.00  145.00   1.0000    2.0000
omega____ theta____ kappa____ phi______ frames
    -      109.7499   77.0000    0.0000 70

 24 omega  113.00  172.00   1.0000    2.0000
omega____ theta____ kappa____ phi______ frames
    -      109.7499   77.0000  120.0000 59

 25 omega   79.00  115.00   1.0000    2.0000
omega____ theta____ kappa____ phi______ frames
    -      109.7499   61.0000  150.0000 36

 26 omega   77.00  177.00   1.0000    2.0000
omega____ theta____ kappa____ phi______ frames
    -      109.7499   77.0000   90.0000 100

 27 omega   74.00  100.00   1.0000    2.0000
omega____ theta____ kappa____ phi______ frames
    -      109.7499   77.0000   60.0000 26

 28 omega   74.00  147.00   1.0000    2.0000
omega____ theta____ kappa____ phi______ frames
    -      109.7499   77.0000   30.0000 73

 29 omega   77.00  103.00   1.0000    2.0000
omega____ theta____ kappa____ phi______ frames
    -      109.7499   61.0000  120.0000 26

 30 omega   77.00  112.00   1.0000    2.0000
omega____ theta____ kappa____ phi______ frames
    -      109.7499   61.0000   90.0000 35

 31 omega   77.00  103.00   1.0000    2.0000
omega____ theta____ kappa____ phi______ frames
    -      109.7499   61.0000   60.0000 26

 32 omega   74.00  100.00   1.0000    2.0000
omega____ theta____ kappa____ phi______ frames
    -      109.7499   77.0000  120.0000 26

 33 omega   74.00  150.00   1.0000    2.0000
omega____ theta____ kappa____ phi______ frames
    -      109.7499   77.0000  150.0000 76

 34 omega   75.00  176.00   1.0000    2.0000
omega____ theta____ kappa____ phi______ frames
    -      109.7499   77.0000  -30.0000 101

 35 omega   74.00  153.00   1.0000    2.0000
omega____ theta____ kappa____ phi______ frames
    -      109.7499   77.0000 -180.0000 79

 36 omega   75.00  177.00   1.0000    2.0000
omega____ theta____ kappa____ phi______ frames
    -      109.7499   77.0000  -90.0000 102

 37 omega   57.00  118.00   1.0000    1.0000
omega____ theta____ kappa____ phi______ frames
    -       38.9365  178.0000  -60.0000 61

 38 omega   57.00  130.00   1.0000    1.0000
omega____ theta____ kappa____ phi______ frames
    -       38.9365  178.0000   90.0000 73

 39 omega   32.00   58.00   1.0000    1.0000
omega____ theta____ kappa____ phi______ frames
    -       64.0000   75.0000  -41.2268 26

 40 omega   29.00   65.00   1.0000    1.0000
omega____ theta____ kappa____ phi______ frames
    -       64.0000   75.0000  -10.2536 36

 41 omega   19.00   44.00   1.0000    1.0000
omega____ theta____ kappa____ phi______ frames
    -       56.0000   81.0000  -99.7785 25

 42 omega   36.00   90.00   1.0000    1.0000
omega____ theta____ kappa____ phi______ frames
    -       72.0000   75.0000 -102.9079 54

 43 omega   47.00   79.00   1.0000    2.0000
omega____ theta____ kappa____ phi______ frames
    -       80.0000   57.0000 -128.1854 32

 44 omega   28.00   57.00   1.0000    1.0000
omega____ theta____ kappa____ phi______ frames
    -       64.0000   76.0000 -158.4851 29

 45 omega    9.00   34.00   1.0000    1.0000
omega____ theta____ kappa____ phi______ frames
    -       48.0000   86.0000 -130.9621 25

 46 omega   19.00   44.00   1.0000    1.0000
omega____ theta____ kappa____ phi______ frames
    -       56.0000   81.0000  -51.7877 25

 47 omega   20.00   45.00   1.0000    1.0000
omega____ theta____ kappa____ phi______ frames
    -       56.0000   79.0000   86.0849 25

 48 omega   25.00   53.00   1.0000    1.0000
omega____ theta____ kappa____ phi______ frames
    -       60.0000   76.0000  133.2011 28

 49 omega   25.00   50.00   1.0000    1.0000
omega____ theta____ kappa____ phi______ frames
    -       60.0000   76.0000  172.1961 25

 50 omega   28.00   89.00   1.0000    2.0000
omega____ theta____ kappa____ phi______ frames
    -      109.7499  -94.0000   60.0000 61

 51 omega   91.00  116.00   1.0000    2.0000
omega____ theta____ kappa____ phi______ frames
    -      109.7499 -111.0000   30.0000 25

 52 omega   45.00   87.00   1.0000    2.0000
omega____ theta____ kappa____ phi______ frames
    -      109.7499 -111.0000   30.0000 42

 53 omega   35.00  107.00   1.0000    2.0000
omega____ theta____ kappa____ phi______ frames
    -      109.7499  -94.0000  120.0000 72

 54 omega   30.00  109.00   1.0000    2.0000
omega____ theta____ kappa____ phi______ frames
    -      109.7499  -94.0000  -90.0000 79

 55 omega   35.00   91.00   1.0000    1.0000
omega____ theta____ kappa____ phi______ frames
    -       38.9365 -139.0000 -169.0000 56

 56 omega   23.00  108.00   1.0000    2.0000
omega____ theta____ kappa____ phi______ frames
    -      109.7499  -94.0000 -180.0000 85

 57 omega -117.00   -6.00   1.0000    1.0000
omega____ theta____ kappa____ phi______ frames
    -      -38.9365  -57.0000  150.0000 111

 58 omega -117.00  -36.00   1.0000    1.0000
omega____ theta____ kappa____ phi______ frames
    -      -38.9365  -57.0000  -60.0000 81

 59 omega -123.00   -3.00   1.0000    1.0000
omega____ theta____ kappa____ phi______ frames
    -      -38.9365  -77.0000   60.0000 120
;
_diffrn_measurement_device 'four-circle diffractometer'
_diffrn_measurement_device_type 'SuperNova, Dual, Cu at zero, Atlas'
_diffrn_measurement_method '\w scans'
_diffrn_orient_matrix_UB_11 0.1029926000
_diffrn_orient_matrix_UB_12 0.0254934000
_diffrn_orient_matrix_UB_13 0.0951215000
_diffrn_orient_matrix_UB_21 -0.0641646000
_diffrn_orient_matrix_UB_22 0.0715848000
_diffrn_orient_matrix_UB_23 0.0821885000
_diffrn_orient_matrix_UB_31 -0.0972669000
_diffrn_orient_matrix_UB_32 -0.1216524000
_diffrn_orient_matrix_UB_33 -0.0039576000
_diffrn_radiation_monochromator mirror
_diffrn_radiation_probe x-ray
_diffrn_radiation_type CuK\a
_diffrn_radiation_wavelength 1.5418
_diffrn_reflns_av_R_equivalents 0.0282
_diffrn_reflns_av_unetI/netI 0.0186
_diffrn_reflns_Laue_measured_fraction_full 0.998
_diffrn_reflns_Laue_measured_fraction_max 0.986
_diffrn_reflns_limit_h_max 13
_diffrn_reflns_limit_h_min -13
_diffrn_reflns_limit_k_max 16
_diffrn_reflns_limit_k_min -16
_diffrn_reflns_limit_l_max 17
_diffrn_reflns_limit_l_min -17
_diffrn_reflns_number 25669
_diffrn_reflns_point_group_measured_fraction_full 0.998
_diffrn_reflns_point_group_measured_fraction_max 0.986
_diffrn_reflns_theta_full 67.680
_diffrn_reflns_theta_max 73.407
_diffrn_reflns_theta_min 4.116
_diffrn_source 'sealed X-ray tube'
_diffrn_source_type 'SuperNova (Cu) X-ray Source'
_exptl_absorpt_coefficient_mu 0.803
_exptl_absorpt_correction_T_max 0.944
_exptl_absorpt_correction_T_min 0.721
_exptl_absorpt_correction_type gaussian
_exptl_absorpt_process_details
;
CrysAlisPro, Agilent Technologies,
Version 1.171.37.35 (release 13-08-2014 CrysAlis171 .NET)
(compiled Aug 13 2014,18:06:01)
Numerical absorption correction based on gaussian integration over
            a multifaceted crystal model
Empirical absorption correction using spherical harmonics,
 implemented in SCALE3 ABSPACK scaling algorithm.
;
_exptl_crystal_colour red
_exptl_crystal_colour_primary red
_exptl_crystal_density_diffrn 1.287
_exptl_crystal_description plate
_exptl_crystal_F_000 682
_exptl_crystal_size_max 0.5334
_exptl_crystal_size_mid 0.4221
_exptl_crystal_size_min 0.0689
_refine_diff_density_max 0.512
_refine_diff_density_min -0.327
_refine_diff_density_rms 0.049
_refine_ls_extinction_method none
_refine_ls_goodness_of_fit_ref 1.049
_refine_ls_hydrogen_treatment constr
_refine_ls_matrix_type full
_refine_ls_number_parameters 531
_refine_ls_number_reflns 6598
_refine_ls_number_restraints 257
_refine_ls_restrained_S_all 1.088
_refine_ls_R_factor_all 0.0631
_refine_ls_R_factor_gt 0.0574
_refine_ls_shift/su_max 0.000
_refine_ls_shift/su_mean 0.000
_refine_ls_structure_factor_coef Fsqd
_refine_ls_weighting_details 'w=1/[\s^2^(Fo^2^)+(0.1011P)^2^+0.5666P] where P=(Fo^2^+2Fc^2^)/3'
_refine_ls_weighting_scheme calc
_refine_ls_wR_factor_gt 0.1675
_refine_ls_wR_factor_ref 0.1748
_reflns_Friedel_coverage 0.000
_reflns_number_gt 5743
_reflns_number_total 6598
_reflns_threshold_expression 'I > 2\s(I)'
_cod_data_source_file c6sc00614k2.cif
_cod_data_source_block spa064
_cod_depositor_comments 'Adding full bibliography for 1543067--1543076.cif.'
_cod_original_cell_volume 1665.63(11)
_cod_original_formula_sum 'C35.50 H42 B F4 N3 O3'
_cod_database_code 1543072
_chemical_oxdiff_formula 'C38 H37 B1 F4 N3 O3'
_shelx_space_group_comment
;
The symmetry employed for this shelxl refinement is uniquely defined
by the following loop, which should always be used as a source of
symmetry information in preference to the above space-group names.
They are only intended as comments.
;
_reflns_odcompleteness_completeness 99.90
_reflns_odcompleteness_iscentric 1
_reflns_odcompleteness_theta 66.97
_olex2_refinement_description
;
1. Fixed Uiso
 At 1.2 times of:
  All C(H) groups, All C(H,H) groups
 At 1.5 times of:
  All C(H,H,H) groups
2. Restrained distances
 F2B-B1 \\sim F3-B1 \\sim F4B-B1 \\sim F4-B1 \\sim F3B-B1 \\sim F1-B1 \\sim
F1B-B1
 with sigma of 0.02
 F1-F2 \\sim F1-F3 \\sim F1-F4 \\sim F2-F3 \\sim F2-F4 \\sim F3-F4
 with sigma of 0.04
 N33-C36A \\sim N33-C36
 with sigma of 0.02
 C37A-C36A \\sim C37-C36
 with sigma of 0.02
3. Uiso/Uaniso restraints and constraints
C47 \\sim C48 \\sim C49 \\sim C50 \\sim C51 \\sim C52 \\sim C53 \\sim C40 \\sim
C41 \\sim C42 \\sim C43 \\sim C44 \\sim C45 \\sim C46: within 1.1A with sigma
of 0.04 and sigma for terminal atoms of 0.08
Uanis(C49) = Uanis(C42) = Uanis(C41) = Uanis(C50)
4. Rigid body (RIGU) restrains
 B1, F1B, F2B, F3B, F4B
 with sigma for 1-2 distances of 0.004 and sigma for 1-3 distances of 0.004
 B1, F1, F2, F3, F4
 with sigma for 1-2 distances of 0.004 and sigma for 1-3 distances of 0.004
 N33, C37A, C36
 with sigma for 1-2 distances of 0.004 and sigma for 1-3 distances of 0.004
 N33, C36, C37
 with sigma for 1-2 distances of 0.004 and sigma for 1-3 distances of 0.004
 C47, C48, C49, C50, C51, C52, C53
 with sigma for 1-2 distances of 0.004 and sigma for 1-3 distances of 0.004
 C40, C41, C42, C43, C44, C45, C46
 with sigma for 1-2 distances of 0.004 and sigma for 1-3 distances of 0.004
5. Others
 Sof(F1B)=Sof(F2B)=Sof(F3B)=Sof(F4B)=1-FVAR(1)
 Sof(F1)=Sof(F2)=Sof(F3)=Sof(F4)=FVAR(1)
 Sof(C36A)=Sof(H36A)=Sof(H36B)=Sof(C37A)=Sof(H37D)=Sof(H37E)=Sof(H37F)=1-FVAR(2)
 Sof(C36)=Sof(H36C)=Sof(H36D)=Sof(C37)=Sof(H37A)=Sof(H37B)=Sof(H37C)=FVAR(2)
 Fixed Sof: C47(0.25) H47A(0.25) H47B(0.25) H47C(0.25) C48(0.25) C49(0.25)
 H49(0.25) C50(0.25) H50(0.25) C51(0.25) H51(0.25) C52(0.25) H52(0.25)
 C53(0.25) H53(0.25) C40(0.25) H40A(0.25) H40B(0.25) H40C(0.25) C41(0.25)
 C42(0.25) H42(0.25) C43(0.25) H43(0.25) C44(0.25) H44(0.25) C45(0.25)
 H45(0.25) C46(0.25) H46(0.25)
6.a Free rotating group:
 C47(C48,C49,C50,C51,C52,C53), C40(C41,C42,C43,C44,C45,C46,B1,F1,F2,F3,F4,F1B,
 F2B,F3B,F4B)
6.b Secondary CH2 refined with riding coordinates:
 C26(H26A,H26B), C27(H27A,H27B), C28(H28A,H28B), C29(H29A,H29B), C34(H34A,
 H34B), C36A(H36A,H36B), C36(H36C,H36D)
6.c Aromatic/amide H refined with riding coordinates:
 C1(H1), C2(H2), C6(H6), C7(H7), C8(H8), C18(H18), C19(H19), C20(H20),
 C49(H49), C50(H50), C51(H51), C52(H52), C53(H53), C42(H42), C43(H43), C44(H44),
  C45(H45), C46(H46)
6.d Idealised Me refined as rotating group:
 C1AA(H1AA,H1AB,H1AC), C11(H11A,H11B,H11C), C17(H17A,H17B,H17C), C30(H30A,H30B,
 H30C), C35(H35A,H35B,H35C), C37A(H37D,H37E,H37F), C37(H37A,H37B,H37C),
 C47(H47A,H47B,H47C), C40(H40A,H40B,H40C)
;
_shelx_shelxl_version_number 2014/7
_olex2_submission_special_instructions 'No special instructions were received'

loop_
_space_group_symop_operation_xyz
'x, y, z'
'-x, -y, -z'

loop_
_atom_site_label
_atom_site_type_symbol
_atom_site_fract_x
_atom_site_fract_y
_atom_site_fract_z
_atom_site_U_iso_or_equiv
_atom_site_adp_type
_atom_site_occupancy
_atom_site_site_symmetry_order
_atom_site_calc_flag
_atom_site_refinement_flags_posn
_atom_site_refinement_flags_adp
_atom_site_refinement_flags_occupancy
_atom_site_disorder_assembly
_atom_site_disorder_group
O10 O 0.49848(12) 0.60473(11) 0.40501(11) 0.0453(3) Uani 1 1 d . . . . .
O16 O 0.68998(13) 0.60403(11) 0.29008(10) 0.0454(3) Uani 1 1 d . . . . .
O32 O 1.19656(13) 1.13178(12) 0.74838(11) 0.0504(3) Uani 1 1 d . . . . .
N4 N 0.68728(15) 0.99900(13) 0.42082(12) 0.0388(3) Uani 1 1 d . . . . .
N22 N 0.91533(14) 0.91683(12) 0.65778(11) 0.0373(3) Uani 1 1 d . . . . .
N33 N 1.14935(18) 1.27778(15) 0.87618(13) 0.0527(4) Uani 1 1 d D U . . .
C1 C 0.96844(18) 1.21231(15) 0.66592(14) 0.0405(4) Uani 1 1 d . . . . .
H1 H 1.0246 1.2992 0.7091 0.049 Uiso 1 1 calc R . . . .
C1AA C 0.6355(3) 1.2456(2) 0.3763(2) 0.0696(6) Uani 1 1 d . . . . .
H1AA H 0.6041 1.1992 0.2965 0.104 Uiso 1 1 calc GR . . . .
H1AB H 0.7320 1.3020 0.3978 0.104 Uiso 1 1 calc GR . . . .
H1AC H 0.5852 1.2941 0.4066 0.104 Uiso 1 1 calc GR . . . .
C2 C 0.86802(18) 1.17242(15) 0.57812(15) 0.0408(4) Uani 1 1 d . . . . .
H2 H 0.8553 1.2310 0.5624 0.049 Uiso 1 1 calc R . . . .
C3 C 0.78478(17) 1.04476(15) 0.51220(13) 0.0362(3) Uani 1 1 d . . . . .
C5 C 0.58846(17) 0.87755(16) 0.37043(14) 0.0404(4) Uani 1 1 d . . . . .
C6 C 0.4735(2) 0.83888(19) 0.29210(17) 0.0514(5) Uani 1 1 d . . . . .
H6 H 0.4659 0.8944 0.2694 0.062 Uiso 1 1 calc R . . . .
C7 C 0.3724(2) 0.7200(2) 0.24889(18) 0.0570(5) Uani 1 1 d . . . . .
H7 H 0.2964 0.6936 0.1942 0.068 Uiso 1 1 calc R . . . .
C8 C 0.37737(19) 0.63690(18) 0.28242(16) 0.0509(5) Uani 1 1 d . . . . .
H8 H 0.3040 0.5565 0.2534 0.061 Uiso 1 1 calc R . . . .
C9 C 0.48924(17) 0.67235(16) 0.35778(15) 0.0414(4) Uani 1 1 d . . . . .
C11 C 0.3878(2) 0.48528(19) 0.36771(19) 0.0578(5) Uani 1 1 d . . . . .
H11A H 0.3749 0.4330 0.2894 0.087 Uiso 1 1 calc GR . . . .
H11B H 0.3056 0.4952 0.3807 0.087 Uiso 1 1 calc GR . . . .
H11C H 0.4069 0.4457 0.4075 0.087 Uiso 1 1 calc GR . . . .
C12 C 0.60293(17) 0.79147(15) 0.39858(14) 0.0377(4) Uani 1 1 d . . . . .
C13 C 0.72701(16) 0.82972(14) 0.46928(13) 0.0346(3) Uani 1 1 d . . . . .
C14 C 0.78167(16) 0.75041(14) 0.47692(13) 0.0358(3) Uani 1 1 d . . . . .
C15 C 0.75588(17) 0.63181(15) 0.38825(14) 0.0394(4) Uani 1 1 d . . . . .
C17 C 0.6545(2) 0.48355(18) 0.20021(18) 0.0592(5) Uani 1 1 d . . . . .
H17A H 0.6010 0.4728 0.1359 0.089 Uiso 1 1 calc GR . . . .
H17B H 0.6013 0.4197 0.2187 0.089 Uiso 1 1 calc GR . . . .
H17C H 0.7367 0.4755 0.1843 0.089 Uiso 1 1 calc GR . . . .
C18 C 0.80540(19) 0.55799(16) 0.40362(16) 0.0454(4) Uani 1 1 d . . . . .
H18 H 0.7861 0.4782 0.3450 0.054 Uiso 1 1 calc R . . . .
C19 C 0.88422(19) 0.60096(17) 0.50584(17) 0.0467(4) Uani 1 1 d . . . . .
H19 H 0.9146 0.5478 0.5166 0.056 Uiso 1 1 calc R . . . .
C20 C 0.91933(18) 0.71735(16) 0.59123(16) 0.0426(4) Uani 1 1 d . . . . .
H20 H 0.9747 0.7451 0.6597 0.051 Uiso 1 1 calc R . . . .
C21 C 0.87219(16) 0.79486(15) 0.57595(14) 0.0372(4) Uani 1 1 d . . . . .
C23 C 0.90775(16) 1.00380(14) 0.63176(13) 0.0351(3) Uani 1 1 d . . . . .
C24 C 0.80555(16) 0.95872(14) 0.53791(13) 0.0344(3) Uani 1 1 d . . . . .
C25 C 0.99218(17) 1.13211(15) 0.69494(13) 0.0374(4) Uani 1 1 d . . . . .
C26 C 0.69240(19) 1.08080(17) 0.37458(15) 0.0435(4) Uani 1 1 d . . . . .
H26A H 0.6566 1.0292 0.2944 0.052 Uiso 1 1 calc R . . . .
H26B H 0.7879 1.1393 0.3895 0.052 Uiso 1 1 calc R . . . .
C27 C 0.6129(2) 1.15564(18) 0.41950(17) 0.0499(4) Uani 1 1 d . . . . .
H27A H 0.5155 1.0984 0.3977 0.060 Uiso 1 1 calc R . . . .
H27B H 0.6421 1.2022 0.5002 0.060 Uiso 1 1 calc R . . . .
C28 C 0.95742(19) 0.94857(17) 0.77257(15) 0.0446(4) Uani 1 1 d . . . . .
H28A H 0.9838 1.0381 0.8206 0.053 Uiso 1 1 calc R . . . .
H28B H 1.0376 0.9341 0.7819 0.053 Uiso 1 1 calc R . . . .
C29 C 0.8466(2) 0.8726(2) 0.80751(17) 0.0544(5) Uani 1 1 d . . . . .
H29A H 0.8312 0.7847 0.7681 0.065 Uiso 1 1 calc R . . . .
H29B H 0.8771 0.9035 0.8865 0.065 Uiso 1 1 calc R . . . .
C30 C 0.7153(3) 0.8781(3) 0.7860(2) 0.0771(7) Uani 1 1 d . . . . .
H30A H 0.6787 0.8383 0.7071 0.116 Uiso 1 1 calc GR . . . .
H30B H 0.7308 0.9652 0.8203 0.116 Uiso 1 1 calc GR . . . .
H30C H 0.6508 0.8343 0.8165 0.116 Uiso 1 1 calc GR . . . .
C31 C 1.12003(18) 1.18009(15) 0.77604(14) 0.0412(4) Uani 1 1 d . . . . .
C34 C 1.2804(3) 1.3271(2) 0.9498(2) 0.0699(6) Uani 1 1 d . . . . .
H34A H 1.3135 1.4176 0.9985 0.084 Uiso 1 1 calc R . . . .
H34B H 1.3465 1.3149 0.9062 0.084 Uiso 1 1 calc R . . . .
C35 C 1.2715(3) 1.2650(3) 1.0175(3) 0.0949(10) Uani 1 1 d . . . . .
H35A H 1.2386 1.1753 0.9696 0.142 Uiso 1 1 calc GR . . . .
H35B H 1.2090 1.2798 1.0631 0.142 Uiso 1 1 calc GR . . . .
H35C H 1.3611 1.2990 1.0642 0.142 Uiso 1 1 calc GR . . . .
C36A C 1.0422(11) 1.2987(8) 0.9274(8) 0.069(3) Uani 0.433(7) 1 d D . P A 1
H36A H 1.0357 1.2762 0.9862 0.083 Uiso 0.433(7) 1 calc R . P A 1
H36B H 0.9540 1.2478 0.8727 0.083 Uiso 0.433(7) 1 calc R . P A 1
C37A C 1.0809(13) 1.4365(7) 0.9738(6) 0.121(4) Uani 0.433(7) 1 d D U P A 1
H37D H 1.0749 1.4551 0.9139 0.182 Uiso 0.433(7) 1 calc GR . P A 1
H37E H 1.1735 1.4855 1.0198 0.182 Uiso 0.433(7) 1 calc GR . P A 1
H37F H 1.0191 1.4579 1.0178 0.182 Uiso 0.433(7) 1 calc GR . P A 1
C36 C 1.0574(6) 1.3386(5) 0.9198(5) 0.0509(13) Uani 0.567(7) 1 d D U P A 2
H36C H 1.0349 1.3681 0.8709 0.061 Uiso 0.567(7) 1 calc R . P A 2
H36D H 1.1067 1.4123 0.9928 0.061 Uiso 0.567(7) 1 calc R . P A 2
C37 C 0.9269(5) 1.2518(4) 0.9293(3) 0.0616(12) Uani 0.567(7) 1 d D U P A 2
H37A H 0.8713 1.1847 0.8562 0.092 Uiso 0.567(7) 1 calc GR . P A 2
H37B H 0.8772 1.2987 0.9657 0.092 Uiso 0.567(7) 1 calc GR . P A 2
H37C H 0.9481 1.2160 0.9720 0.092 Uiso 0.567(7) 1 calc GR . P A 2
C47 C 0.680(2) 1.2006(15) 1.002(2) 0.203(11) Uani 0.25 1 d . U P B -2
H47A H 0.7383 1.2499 1.0766 0.305 Uiso 0.25 1 calc GR . P B -2
H47B H 0.6395 1.2486 0.9887 0.305 Uiso 0.25 1 calc GR . P B -2
H47C H 0.7346 1.1807 0.9499 0.305 Uiso 0.25 1 calc GR . P B -2
C48 C 0.5708(16) 1.0818(12) 0.9888(11) 0.210(11) Uani 0.25 1 d G U P B -2
C49 C 0.5998(15) 1.0121(13) 1.0300(10) 0.130(3) Uani 0.25 1 d G U P B -2
H49 H 0.6903 1.0393 1.0653 0.156 Uiso 0.25 1 calc R . P B -2
C50 C 0.498(2) 0.9035(12) 1.0199(11) 0.130(3) Uani 0.25 1 d G U P B -2
H50 H 0.5196 0.8575 1.0484 0.156 Uiso 0.25 1 calc R . P B -2
C51 C 0.3646(18) 0.8622(13) 0.9681(13) 0.158(7) Uani 0.25 1 d G U P B -2
H51 H 0.2952 0.7884 0.9613 0.189 Uiso 0.25 1 calc R . P B -2
C52 C 0.3342(15) 0.9304(18) 0.9263(13) 0.171(8) Uani 0.25 1 d G U P B -2
H52 H 0.2437 0.9028 0.8908 0.205 Uiso 0.25 1 calc R . P B -2
C53 C 0.4365(18) 1.0390(17) 0.9367(11) 0.152(6) Uani 0.25 1 d G U P B -2
H53 H 0.4147 1.0846 0.9079 0.182 Uiso 0.25 1 calc R . P B -2
C40 C 0.408(2) 0.8333(12) 1.0141(12) 0.126(7) Uani 0.25 1 d . U P C -1
H40A H 0.4855 0.8268 1.0422 0.189 Uiso 0.25 1 calc GR . P C -1
H40B H 0.3562 0.7596 0.9429 0.189 Uiso 0.25 1 calc GR . P C -1
H40C H 0.3498 0.8387 1.0651 0.189 Uiso 0.25 1 calc GR . P C -1
C41 C 0.4559(13) 0.9483(10) 1.0017(8) 0.130(3) Uani 0.25 1 d G U P C -1
C42 C 0.5868(13) 1.0447(14) 1.0559(11) 0.130(3) Uani 0.25 1 d G U P C -1
H42 H 0.6466 1.0364 1.0995 0.156 Uiso 0.25 1 calc R . P C -1
C43 C 0.6307(13) 1.1526(13) 1.0466(12) 0.118(5) Uani 0.25 1 d G U P C -1
H43 H 0.7197 1.2170 1.0840 0.141 Uiso 0.25 1 calc R . P C -1
C44 C 0.5441(17) 1.1662(11) 0.9826(11) 0.126(6) Uani 0.25 1 d G U P C -1
H44 H 0.5738 1.2396 0.9763 0.152 Uiso 0.25 1 calc R . P C -1
C45 C 0.4136(16) 1.0709(12) 0.9279(11) 0.131(5) Uani 0.25 1 d G U P C -1
H45 H 0.3541 1.0793 0.8841 0.157 Uiso 0.25 1 calc R . P C -1
C46 C 0.3702(12) 0.9631(11) 0.9375(9) 0.119(5) Uani 0.25 1 d G U P C -1
H46 H 0.2812 0.8988 0.8999 0.143 Uiso 0.25 1 calc R . P C -1
B1 B 0.9910(3) 0.5723(3) 0.7546(2) 0.0599(6) Uani 1 1 d DG U . . .
F1 F 0.9113(3) 0.6265(2) 0.8028(3) 0.0624(6) Uani 0.821(5) 1 d DG U P D 1
F2 F 1.09332(17) 0.65254(16) 0.73040(18) 0.0749(7) Uani 0.821(5) 1 d DG U P D 1
F3 F 0.9120(3) 0.46659(19) 0.65282(16) 0.0665(6) Uani 0.821(5) 1 d DG U P D 1
F4 F 1.0463(3) 0.5357(3) 0.81337(19) 0.0900(9) Uani 0.821(5) 1 d DG U P D 1
F1B F 0.948(2) 0.6626(19) 0.8139(18) 0.120(6) Uani 0.179(5) 1 d DG U P D 2
F2B F 0.952(2) 0.517(2) 0.6522(10) 0.141(7) Uani 0.179(5) 1 d DG U P D 2
F3B F 1.1223(10) 0.6312(10) 0.8168(13) 0.125(5) Uani 0.179(5) 1 d DG U P D 2
F4B F 0.9501(18) 0.5055(14) 0.8148(12) 0.130(5) Uani 0.179(5) 1 d DG U P D 2

loop_
_atom_site_aniso_label
_atom_site_aniso_U_11
_atom_site_aniso_U_22
_atom_site_aniso_U_33
_atom_site_aniso_U_23
_atom_site_aniso_U_13
_atom_site_aniso_U_12
O10 0.0389(6) 0.0350(6) 0.0520(7) 0.0232(6) 0.0088(5) 0.0046(5)
O16 0.0528(7) 0.0324(6) 0.0408(6) 0.0129(5) 0.0122(5) 0.0149(5)
O32 0.0427(7) 0.0449(7) 0.0579(8) 0.0227(6) 0.0132(6) 0.0165(6)
N4 0.0413(7) 0.0340(7) 0.0438(7) 0.0212(6) 0.0130(6) 0.0163(6)
N22 0.0400(7) 0.0302(7) 0.0387(7) 0.0180(6) 0.0094(6) 0.0112(6)
N33 0.0575(10) 0.0418(8) 0.0404(8) 0.0110(7) 0.0059(7) 0.0156(7)
C1 0.0418(9) 0.0273(7) 0.0450(9) 0.0157(7) 0.0147(7) 0.0099(7)
C1AA 0.0845(17) 0.0617(13) 0.0917(17) 0.0500(13) 0.0310(14) 0.0442(13)
C2 0.0451(9) 0.0294(8) 0.0503(9) 0.0219(7) 0.0160(7) 0.0153(7)
C3 0.0381(8) 0.0317(8) 0.0401(8) 0.0188(7) 0.0145(7) 0.0147(7)
C5 0.0396(9) 0.0383(9) 0.0425(9) 0.0203(7) 0.0131(7) 0.0156(7)
C6 0.0500(10) 0.0494(11) 0.0548(11) 0.0281(9) 0.0066(8) 0.0196(9)
C7 0.0476(11) 0.0554(12) 0.0568(11) 0.0251(10) 0.0007(9) 0.0160(9)
C8 0.0405(9) 0.0426(10) 0.0523(10) 0.0200(8) 0.0049(8) 0.0063(8)
C9 0.0383(9) 0.0352(8) 0.0440(9) 0.0184(7) 0.0120(7) 0.0105(7)
C11 0.0486(11) 0.0396(10) 0.0675(13) 0.0291(9) 0.0064(9) -0.0001(8)
C12 0.0371(8) 0.0324(8) 0.0400(8) 0.0173(7) 0.0127(7) 0.0121(7)
C13 0.0360(8) 0.0295(7) 0.0379(8) 0.0180(6) 0.0148(6) 0.0116(6)
C14 0.0353(8) 0.0278(7) 0.0424(8) 0.0184(7) 0.0139(6) 0.0101(6)
C15 0.0401(8) 0.0293(8) 0.0464(9) 0.0193(7) 0.0173(7) 0.0113(7)
C17 0.0646(13) 0.0359(10) 0.0517(11) 0.0077(8) 0.0096(9) 0.0146(9)
C18 0.0514(10) 0.0307(8) 0.0559(10) 0.0217(8) 0.0231(8) 0.0181(8)
C19 0.0500(10) 0.0396(9) 0.0651(12) 0.0332(9) 0.0249(9) 0.0236(8)
C20 0.0424(9) 0.0387(9) 0.0533(10) 0.0281(8) 0.0159(7) 0.0171(7)
C21 0.0363(8) 0.0313(8) 0.0447(9) 0.0211(7) 0.0148(7) 0.0120(7)
C23 0.0368(8) 0.0302(8) 0.0382(8) 0.0178(6) 0.0145(6) 0.0130(6)
C24 0.0364(8) 0.0281(7) 0.0380(8) 0.0169(6) 0.0144(6) 0.0120(6)
C25 0.0395(8) 0.0292(8) 0.0374(8) 0.0150(6) 0.0139(7) 0.0103(7)
C26 0.0495(10) 0.0421(9) 0.0484(9) 0.0279(8) 0.0172(8) 0.0218(8)
C27 0.0542(11) 0.0466(10) 0.0584(11) 0.0286(9) 0.0173(9) 0.0274(9)
C28 0.0501(10) 0.0403(9) 0.0413(9) 0.0222(7) 0.0082(7) 0.0156(8)
C29 0.0666(13) 0.0486(11) 0.0493(10) 0.0299(9) 0.0198(9) 0.0189(9)
C30 0.0718(16) 0.0849(18) 0.0868(18) 0.0516(15) 0.0406(14) 0.0325(14)
C31 0.0416(9) 0.0311(8) 0.0427(9) 0.0175(7) 0.0112(7) 0.0086(7)
C34 0.0651(14) 0.0550(13) 0.0561(13) 0.0157(10) -0.0055(11) 0.0102(11)
C35 0.0781(19) 0.106(2) 0.0811(19) 0.0515(18) -0.0004(15) 0.0174(17)
C36A 0.114(7) 0.050(5) 0.048(3) 0.022(3) 0.030(3) 0.042(5)
C37A 0.255(13) 0.081(5) 0.080(5) 0.045(4) 0.080(6) 0.113(7)
C36 0.065(2) 0.037(3) 0.044(2) 0.017(2) 0.0196(17) 0.020(2)
C37 0.068(3) 0.058(2) 0.058(2) 0.0261(18) 0.0259(19) 0.029(2)
C47 0.221(19) 0.116(12) 0.22(3) 0.047(14) 0.061(17) 0.064(12)
C48 0.215(14) 0.143(13) 0.20(2) 0.066(15) -0.003(11) 0.034(10)
C49 0.186(8) 0.090(5) 0.059(4) -0.007(4) 0.055(5) 0.057(4)
C50 0.186(8) 0.090(5) 0.059(4) -0.007(4) 0.055(5) 0.057(4)
C51 0.186(12) 0.125(12) 0.084(11) 0.001(9) 0.045(8) 0.051(9)
C52 0.231(14) 0.110(12) 0.068(10) -0.012(8) 0.026(9) 0.042(10)
C53 0.210(13) 0.130(11) 0.037(7) -0.012(7) 0.024(7) 0.064(9)
C40 0.144(16) 0.085(9) 0.099(14) 0.013(9) 0.018(12) 0.041(9)
C41 0.186(8) 0.090(5) 0.059(4) -0.007(4) 0.055(5) 0.057(4)
C42 0.186(8) 0.090(5) 0.059(4) -0.007(4) 0.055(5) 0.057(4)
C43 0.131(10) 0.110(8) 0.082(8) 0.020(7) 0.052(7) 0.053(7)
C44 0.168(12) 0.082(8) 0.084(10) 0.013(7) 0.024(8) 0.045(8)
C45 0.176(11) 0.107(8) 0.070(9) 0.012(7) 0.032(7) 0.060(8)
C46 0.183(11) 0.068(7) 0.044(5) -0.014(5) 0.043(7) 0.042(8)
B1 0.0585(13) 0.0663(15) 0.0728(15) 0.0405(13) 0.0231(11) 0.0364(12)
F1 0.0520(10) 0.0563(10) 0.0663(13) 0.0167(9) 0.0163(9) 0.0270(8)
F2 0.0584(10) 0.0665(11) 0.1128(16) 0.0538(11) 0.0335(10) 0.0269(8)
F3 0.0698(12) 0.0555(10) 0.0663(10) 0.0238(8) 0.0226(8) 0.0264(9)
F4 0.112(2) 0.117(2) 0.0911(14) 0.0680(15) 0.0314(14) 0.0767(19)
F1B 0.153(15) 0.163(12) 0.085(8) 0.055(9) 0.030(10) 0.116(12)
F2B 0.163(16) 0.192(16) 0.092(5) 0.063(6) 0.028(6) 0.110(13)
F3B 0.076(5) 0.063(6) 0.179(10) 0.017(6) -0.004(5) 0.029(4)
F4B 0.117(10) 0.127(9) 0.130(9) 0.067(7) 0.008(7) 0.036(8)

loop_
_atom_type_symbol
_atom_type_description
_atom_type_scat_dispersion_real
_atom_type_scat_dispersion_imag
_atom_type_scat_source
C C 0.0181 0.0091 'International Tables Vol C Tables 4.2.6.8 and 6.1.1.4'
H H 0.0000 0.0000 'International Tables Vol C Tables 4.2.6.8 and 6.1.1.4'
B B 0.0090 0.0039 'International Tables Vol C Tables 4.2.6.8 and 6.1.1.4'
F F 0.0727 0.0534 'International Tables Vol C Tables 4.2.6.8 and 6.1.1.4'
N N 0.0311 0.0180 'International Tables Vol C Tables 4.2.6.8 and 6.1.1.4'
O O 0.0492 0.0322 'International Tables Vol C Tables 4.2.6.8 and 6.1.1.4'

loop_
_exptl_crystal_face_index_h
_exptl_crystal_face_index_k
_exptl_crystal_face_index_l
_exptl_crystal_face_perp_dist
_exptl_oxdiff_crystal_face_indexfrac_h
_exptl_oxdiff_crystal_face_indexfrac_k
_exptl_oxdiff_crystal_face_indexfrac_l
_exptl_oxdiff_crystal_face_x
_exptl_oxdiff_crystal_face_y
_exptl_oxdiff_crystal_face_z
0 0 1 0.0345 -0.0053 0.0034 0.9998 0.0946 0.0828 -0.0039
0 0 -1 0.0345 0.0053 -0.0034 -0.9998 -0.0946 -0.0828 0.0039
-1 -1 1 0.2183 -0.9983 -1.0005 1.0000 -0.0332 0.0746 0.2149
1 1 -1 0.3083 0.9983 1.0005 -1.0000 0.0332 -0.0746 -0.2149
1 -1 0 0.2000 1.0004 -1.0003 0.0038 0.0779 -0.1355 0.0244
-1 1 0 0.2000 -1.0004 1.0003 -0.0038 -0.0779 0.1355 -0.0244
0 -2 1 0.1952 0.0021 -2.0008 1.0037 0.0447 -0.0609 0.2392
0 1 0 0.2226 -0.0037 1.0021 -0.0020 0.0250 0.0718 -0.1215

loop_
_geom_angle_atom_site_label_1
_geom_angle_atom_site_label_2
_geom_angle_atom_site_label_3
_geom_angle
C9 O10 C11 117.36(15)
C15 O16 C17 117.63(15)
C3 N4 C5 121.02(14)
C3 N4 C26 118.75(14)
C5 N4 C26 120.20(15)
C21 N22 C28 119.00(14)
C23 N22 C21 119.65(14)
C23 N22 C28 121.13(14)
C31 N33 C34 116.76(19)
C31 N33 C36A 121.2(5)
C31 N33 C36 125.8(3)
C34 N33 C36 117.5(3)
C36A N33 C34 116.8(5)
C2 C1 H1 118.2
C2 C1 C25 123.62(15)
C25 C1 H1 118.2
H1AA C1AA H1AB 109.5
H1AA C1AA H1AC 109.5
H1AB C1AA H1AC 109.5
C27 C1AA H1AA 109.5
C27 C1AA H1AB 109.5
C27 C1AA H1AC 109.5
C1 C2 H2 120.3
C1 C2 C3 119.41(15)
C3 C2 H2 120.3
N4 C3 C2 122.13(15)
N4 C3 C24 118.65(14)
C2 C3 C24 119.16(15)
N4 C5 C6 120.51(16)
N4 C5 C12 119.57(15)
C6 C5 C12 119.92(16)
C5 C6 H6 120.4
C7 C6 C5 119.28(18)
C7 C6 H6 120.4
C6 C7 H7 118.9
C6 C7 C8 122.26(19)
C8 C7 H7 118.9
C7 C8 H8 120.3
C9 C8 C7 119.31(18)
C9 C8 H8 120.3
O10 C9 C8 124.10(16)
O10 C9 C12 114.95(15)
C8 C9 C12 120.78(17)
O10 C11 H11A 109.5
O10 C11 H11B 109.5
O10 C11 H11C 109.5
H11A C11 H11B 109.5
H11A C11 H11C 109.5
H11B C11 H11C 109.5
C5 C12 C9 117.77(16)
C5 C12 C13 118.51(15)
C13 C12 C9 123.67(15)
C12 C13 C14 126.77(14)
C24 C13 C12 117.00(14)
C24 C13 C14 116.22(15)
C15 C14 C13 123.81(15)
C21 C14 C13 118.24(14)
C21 C14 C15 117.85(15)
O16 C15 C14 115.48(15)
O16 C15 C18 123.94(16)
C18 C15 C14 120.40(17)
O16 C17 H17A 109.5
O16 C17 H17B 109.5
O16 C17 H17C 109.5
H17A C17 H17B 109.5
H17A C17 H17C 109.5
H17B C17 H17C 109.5
C15 C18 H18 120.2
C15 C18 C19 119.53(16)
C19 C18 H18 120.2
C18 C19 H19 118.9
C20 C19 C18 122.17(17)
C20 C19 H19 118.9
C19 C20 H20 120.6
C19 C20 C21 118.88(17)
C21 C20 H20 120.6
N22 C21 C14 119.26(14)
N22 C21 C20 120.16(16)
C20 C21 C14 120.58(15)
N22 C23 C24 117.12(14)
N22 C23 C25 123.00(15)
C25 C23 C24 119.85(15)
C3 C24 C23 119.82(14)
C13 C24 C3 119.81(15)
C13 C24 C23 120.35(14)
C1 C25 C23 118.05(16)
C1 C25 C31 119.70(14)
C23 C25 C31 121.11(15)
N4 C26 H26A 108.7
N4 C26 H26B 108.7
N4 C26 C27 114.06(15)
H26A C26 H26B 107.6
C27 C26 H26A 108.7
C27 C26 H26B 108.7
C1AA C27 C26 110.15(18)
C1AA C27 H27A 109.6
C1AA C27 H27B 109.6
C26 C27 H27A 109.6
C26 C27 H27B 109.6
H27A C27 H27B 108.1
N22 C28 H28A 109.1
N22 C28 H28B 109.1
N22 C28 C29 112.58(15)
H28A C28 H28B 107.8
C29 C28 H28A 109.1
C29 C28 H28B 109.1
C28 C29 H29A 108.9
C28 C29 H29B 108.9
H29A C29 H29B 107.7
C30 C29 C28 113.30(18)
C30 C29 H29A 108.9
C30 C29 H29B 108.9
C29 C30 H30A 109.5
C29 C30 H30B 109.5
C29 C30 H30C 109.5
H30A C30 H30B 109.5
H30A C30 H30C 109.5
H30B C30 H30C 109.5
O32 C31 N33 122.11(17)
O32 C31 C25 118.95(16)
N33 C31 C25 118.91(16)
N33 C34 H34A 109.2
N33 C34 H34B 109.2
N33 C34 C35 112.0(2)
H34A C34 H34B 107.9
C35 C34 H34A 109.2
C35 C34 H34B 109.2
C34 C35 H35A 109.5
C34 C35 H35B 109.5
C34 C35 H35C 109.5
H35A C35 H35B 109.5
H35A C35 H35C 109.5
H35B C35 H35C 109.5
N33 C36A H36A 110.5
N33 C36A H36B 110.5
N33 C36A C37A 106.1(7)
H36A C36A H36B 108.7
C37A C36A H36A 110.5
C37A C36A H36B 110.5
C36A C37A H37D 109.5
C36A C37A H37E 109.5
C36A C37A H37F 109.5
H37D C37A H37E 109.5
H37D C37A H37F 109.5
H37E C37A H37F 109.5
N33 C36 H36C 108.9
N33 C36 H36D 108.9
N33 C36 C37 113.4(4)
H36C C36 H36D 107.7
C37 C36 H36C 108.9
C37 C36 H36D 108.9
C36 C37 H37A 109.5
C36 C37 H37B 109.5
C36 C37 H37C 109.5
H37A C37 H37B 109.5
H37A C37 H37C 109.5
H37B C37 H37C 109.5
H47A C47 H47B 109.5
H47A C47 H47C 109.5
H47B C47 H47C 109.5
C48 C47 H47A 109.5
C48 C47 H47B 109.5
C48 C47 H47C 109.5
C49 C48 C47 120.9
C53 C48 C47 120.9
C53 C48 C49 118.1
C48 C49 H49 119.5
C50 C49 C48 121.1
C50 C49 H49 119.5
C49 C50 H50 119.9
C49 C50 C51 120.2
C51 C50 H50 119.9
C50 C51 H51 120.3
C50 C51 C52 119.4
C52 C51 H51 120.3
C51 C52 H52 119.9
C53 C52 C51 120.2
C53 C52 H52 119.9
C48 C53 H53 119.5
C52 C53 C48 121.1
C52 C53 H53 119.5
H40A C40 H40B 109.5
H40A C40 H40C 109.5
H40B C40 H40C 109.5
C41 C40 H40A 109.5
C41 C40 H40B 109.5
C41 C40 H40C 109.5
C42 C41 C40 120.9
C46 C41 C40 120.9
C46 C41 C42 118.1
C41 C42 H42 119.5
C43 C42 C41 121.0
C43 C42 H42 119.5
C42 C43 H43 119.9
C42 C43 C44 120.2
C44 C43 H43 119.9
C43 C44 H44 120.3
C45 C44 C43 119.4
C45 C44 H44 120.3
C44 C45 H45 119.9
C44 C45 C46 120.2
C46 C45 H45 119.9
C41 C46 H46 119.5
C45 C46 C41 121.1
C45 C46 H46 119.5
F1 B1 F2 110.4(2)
F1 B1 F3 108.5(2)
F2 B1 F3 105.6(2)
F4 B1 F1 114.4(3)
F4 B1 F2 109.5(2)
F4 B1 F3 108.1(2)
F1B B1 F4B 95.2(13)
F2B B1 F1B 117.5(14)
F2B B1 F3B 126.9(13)
F2B B1 F4B 121.2(14)
F3B B1 F1B 99.3(11)
F3B B1 F4B 89.4(10)

loop_
_geom_bond_atom_site_label_1
_geom_bond_atom_site_label_2
_geom_bond_distance
O10 C9 1.355(2)
O10 C11 1.429(2)
O16 C15 1.353(2)
O16 C17 1.427(2)
O32 C31 1.226(2)
N4 C3 1.371(2)
N4 C5 1.380(2)
N4 C26 1.475(2)
N22 C21 1.388(2)
N22 C23 1.383(2)
N22 C28 1.479(2)
N33 C31 1.351(2)
N33 C34 1.469(3)
N33 C36A 1.467(9)
N33 C36 1.520(6)
C1 H1 0.9500
C1 C2 1.378(3)
C1 C25 1.396(2)
C1AA H1AA 0.9800
C1AA H1AB 0.9800
C1AA H1AC 0.9800
C1AA C27 1.508(3)
C2 H2 0.9500
C2 C3 1.401(2)
C3 C24 1.428(2)
C5 C6 1.407(3)
C5 C12 1.420(2)
C6 H6 0.9500
C6 C7 1.372(3)
C7 H7 0.9500
C7 C8 1.393(3)
C8 H8 0.9500
C8 C9 1.371(3)
C9 C12 1.434(2)
C11 H11A 0.9800
C11 H11B 0.9800
C11 H11C 0.9800
C12 C13 1.427(2)
C13 C14 1.436(2)
C13 C24 1.410(2)
C14 C15 1.429(2)
C14 C21 1.414(2)
C15 C18 1.374(3)
C17 H17A 0.9800
C17 H17B 0.9800
C17 H17C 0.9800
C18 H18 0.9500
C18 C19 1.395(3)
C19 H19 0.9500
C19 C20 1.370(3)
C20 H20 0.9500
C20 C21 1.402(2)
C23 C24 1.429(2)
C23 C25 1.405(2)
C25 C31 1.498(2)
C26 H26A 0.9900
C26 H26B 0.9900
C26 C27 1.526(3)
C27 H27A 0.9900
C27 H27B 0.9900
C28 H28A 0.9900
C28 H28B 0.9900
C28 C29 1.519(3)
C29 H29A 0.9900
C29 H29B 0.9900
C29 C30 1.504(4)
C30 H30A 0.9800
C30 H30B 0.9800
C30 H30C 0.9800
C34 H34A 0.9900
C34 H34B 0.9900
C34 C35 1.490(4)
C35 H35A 0.9800
C35 H35B 0.9800
C35 H35C 0.9800
C36A H36A 0.9900
C36A H36B 0.9900
C36A C37A 1.520(9)
C37A H37D 0.9800
C37A H37E 0.9800
C37A H37F 0.9800
C36 H36C 0.9900
C36 H36D 0.9900
C36 C37 1.524(6)
C37 H37A 0.9800
C37 H37B 0.9800
C37 H37C 0.9800
C47 H47A 0.9800
C47 H47B 0.9800
C47 H47C 0.9800
C47 C48 1.5072
C48 C49 1.4026
C48 C53 1.4021
C49 H49 0.9500
C49 C50 1.3961
C50 H50 0.9500
C50 C51 1.3965
C51 H51 0.9500
C51 C52 1.3969
C52 H52 0.9500
C52 C53 1.3965
C53 H53 0.9500
C40 H40A 0.9800
C40 H40B 0.9800
C40 H40C 0.9800
C40 C41 1.5073
C41 C42 1.4026
C41 C46 1.4019
C42 H42 0.9500
C42 C43 1.3967
C43 H43 0.9500
C43 C44 1.3969
C44 H44 0.9500
C44 C45 1.3962
C45 H45 0.9500
C45 C46 1.3973
C46 H46 0.9500
B1 F1 1.366(3)
B1 F2 1.402(3)
B1 F3 1.413(4)
B1 F4 1.349(3)
B1 F1B 1.397(13)
B1 F2B 1.258(12)
B1 F3B 1.384(9)
B1 F4B 1.446(11)

loop_
_geom_torsion_atom_site_label_1
_geom_torsion_atom_site_label_2
_geom_torsion_atom_site_label_3
_geom_torsion_atom_site_label_4
_geom_torsion
O10 C9 C12 C5 -166.78(15)
O10 C9 C12 C13 10.5(2)
O16 C15 C18 C19 173.23(15)
N4 C3 C24 C13 0.4(2)
N4 C3 C24 C23 179.11(14)
N4 C5 C6 C7 -175.47(19)
N4 C5 C12 C9 170.31(15)
N4 C5 C12 C13 -7.1(2)
N4 C26 C27 C1AA 174.27(18)
N22 C23 C24 C3 174.56(14)
N22 C23 C24 C13 -6.8(2)
N22 C23 C25 C1 -174.95(15)
N22 C23 C25 C31 17.3(2)
N22 C28 C29 C30 -53.0(2)
C1 C2 C3 N4 -176.91(15)
C1 C2 C3 C24 0.3(2)
C1 C25 C31 O32 -120.75(18)
C1 C25 C31 N33 57.2(2)
C2 C1 C25 C23 -0.8(3)
C2 C1 C25 C31 167.14(16)
C2 C3 C24 C13 -176.88(15)
C2 C3 C24 C23 1.8(2)
C3 N4 C5 C6 166.36(17)
C3 N4 C5 C12 -13.3(2)
C3 N4 C26 C27 -90.89(19)
C5 N4 C3 C2 -166.15(16)
C5 N4 C3 C24 16.6(2)
C5 N4 C26 C27 91.2(2)
C5 C6 C7 C8 2.1(3)
C5 C12 C13 C14 -155.93(16)
C5 C12 C13 C24 23.1(2)
C6 C5 C12 C9 -9.3(3)
C6 C5 C12 C13 173.30(16)
C6 C7 C8 C9 -2.8(3)
C7 C8 C9 O10 172.29(18)
C7 C8 C9 C12 -2.7(3)
C8 C9 C12 C5 8.7(3)
C8 C9 C12 C13 -174.09(17)
C9 C12 C13 C14 26.8(3)
C9 C12 C13 C24 -154.11(16)
C11 O10 C9 C8 4.5(3)
C11 O10 C9 C12 179.82(17)
C12 C5 C6 C7 4.1(3)
C12 C13 C14 C15 28.6(2)
C12 C13 C14 C21 -155.04(16)
C12 C13 C24 C3 -19.9(2)
C12 C13 C24 C23 161.41(15)
C13 C14 C15 O16 8.5(2)
C13 C14 C15 C18 -176.16(16)
C13 C14 C21 N22 -6.3(2)
C13 C14 C21 C20 174.40(15)
C14 C13 C24 C3 159.22(15)
C14 C13 C24 C23 -19.4(2)
C14 C15 C18 C19 -1.7(3)
C15 C14 C21 N22 170.27(14)
C15 C14 C21 C20 -9.0(2)
C15 C18 C19 C20 -2.8(3)
C17 O16 C15 C14 -176.24(16)
C17 O16 C15 C18 8.6(3)
C18 C19 C20 C21 1.3(3)
C19 C20 C21 N22 -174.50(15)
C19 C20 C21 C14 4.8(3)
C21 N22 C23 C24 27.6(2)
C21 N22 C23 C25 -154.45(15)
C21 N22 C28 C29 -57.9(2)
C21 C14 C15 O16 -167.87(14)
C21 C14 C15 C18 7.5(2)
C23 N22 C21 C14 -21.2(2)
C23 N22 C21 C20 158.11(15)
C23 N22 C28 C29 116.68(18)
C23 C25 C31 O32 46.8(2)
C23 C25 C31 N33 -135.26(18)
C24 C13 C14 C15 -150.46(15)
C24 C13 C14 C21 25.9(2)
C24 C23 C25 C1 2.9(2)
C24 C23 C25 C31 -164.85(15)
C25 C1 C2 C3 -0.8(3)
C25 C23 C24 C3 -3.4(2)
C25 C23 C24 C13 175.22(14)
C26 N4 C3 C2 16.0(2)
C26 N4 C3 C24 -161.27(15)
C26 N4 C5 C6 -15.8(2)
C26 N4 C5 C12 164.59(15)
C28 N22 C21 C14 153.52(16)
C28 N22 C21 C20 -27.2(2)
C28 N22 C23 C24 -146.96(16)
C28 N22 C23 C25 31.0(2)
C31 N33 C34 C35 -90.1(3)
C31 N33 C36A C37A -134.5(6)
C31 N33 C36 C37 63.4(5)
C34 N33 C31 O32 2.2(3)
C34 N33 C31 C25 -175.63(17)
C34 N33 C36A C37A 71.9(7)
C34 N33 C36 C37 -115.0(4)
C36A N33 C31 O32 -151.3(4)
C36A N33 C31 C25 30.8(4)
C36A N33 C34 C35 64.6(4)
C36 N33 C31 O32 -176.2(3)
C36 N33 C31 C25 6.0(4)
C36 N33 C34 C35 88.4(3)
C47 C48 C49 C50 178.5
C47 C48 C53 C52 -178.5
C48 C49 C50 C51 0.1
C49 C48 C53 C52 0.3
C49 C50 C51 C52 0.2
C50 C51 C52 C53 -0.2
C51 C52 C53 C48 -0.1
C53 C48 C49 C50 -0.3
C40 C41 C42 C43 -178.5
C40 C41 C46 C45 178.5
C41 C42 C43 C44 -0.1
C42 C41 C46 C45 -0.2
C42 C43 C44 C45 -0.1
C43 C44 C45 C46 0.1
C44 C45 C46 C41 0.0
C46 C41 C42 C43 0.3
